data_4130766
loop_
_publ_author_name
'Davis, Dexter C.'
'Walker, Katherine L.'
'Hu, Chunhua'
'Zare, Richard N.'
'Waymouth, Robert M.'
'Dai, Mingji'

_publ_section_title
;
 Catalytic Carbonylative Spirolactonization of Hydroxycyclopropanols.
;
_journal_issue 33
_journal_name_full 'Journal of the American Chemical Society'
_journal_page_first 10693
_journal_page_last 10699
_journal_paper_doi 10.1021/jacs.6b06573
_journal_volume 138
_journal_year 2016
_chemical_absolute_configuration unk
_chemical_formula_sum 'C12 H16 O3'
_chemical_formula_weight 208.25
_space_group_crystal_system monoclinic
_space_group_IT_number 4
_space_group_name_Hall 'P 2yb'
_space_group_name_H-M_alt 'P 1 21 1'
_atom_sites_solution_hydrogens geom
_audit_creation_method SHELXL-2014/7
_cell_angle_alpha 90
_cell_angle_beta 103.8763(12)
_cell_angle_gamma 90
_cell_formula_units_Z 4
_cell_length_a 6.3424(5)
_cell_length_b 16.9401(14)
_cell_length_c 9.9234(8)
_cell_measurement_reflns_used 8162
_cell_measurement_temperature 100(2)
_cell_measurement_theta_max 28.31
_cell_measurement_theta_min 2.40
_cell_volume 1035.06(14)
_computing_cell_refinement 'Bruker SAINT'
_computing_data_collection 'Bruker APEX2'
_computing_data_reduction 'Bruker SAINT'
_computing_structure_refinement 'SHELXL-2014/7 (Sheldrick, 2014)'
_computing_structure_solution 'SHELXT (Sheldrick 2014)'
_diffrn_ambient_temperature 100(2)
_diffrn_measured_fraction_theta_full 1.000
_diffrn_measured_fraction_theta_max 1.000
_diffrn_measurement_device_type 'Bruker APEX-II CCD'
_diffrn_measurement_method '\w scans'
_diffrn_radiation_monochromator graphite
_diffrn_radiation_source 'sealed tube'
_diffrn_radiation_type MoK\a
_diffrn_radiation_wavelength 0.71073
_diffrn_reflns_av_R_equivalents 0.0275
_diffrn_reflns_av_unetI/netI 0.0292
_diffrn_reflns_Laue_measured_fraction_full 1.000
_diffrn_reflns_Laue_measured_fraction_max 1.000
_diffrn_reflns_limit_h_max 8
_diffrn_reflns_limit_h_min -8
_diffrn_reflns_limit_k_max 22
_diffrn_reflns_limit_k_min -22
_diffrn_reflns_limit_l_max 13
_diffrn_reflns_limit_l_min -13
_diffrn_reflns_number 15849
_diffrn_reflns_point_group_measured_fraction_full 1.000
_diffrn_reflns_point_group_measured_fraction_max 1.000
_diffrn_reflns_theta_full 25.242
_diffrn_reflns_theta_max 28.307
_diffrn_reflns_theta_min 2.114
_exptl_absorpt_coefficient_mu 0.095
_exptl_absorpt_correction_T_max 0.7457
_exptl_absorpt_correction_T_min 0.6096
_exptl_absorpt_correction_type multi-scan
_exptl_absorpt_process_details SADABS
_exptl_crystal_colour yellow
_exptl_crystal_density_diffrn 1.336
_exptl_crystal_description block
_exptl_crystal_F_000 448
_exptl_crystal_size_max 0.540
_exptl_crystal_size_mid 0.270
_exptl_crystal_size_min 0.150
_refine_diff_density_max 0.340
_refine_diff_density_min -0.209
_refine_diff_density_rms 0.037
_refine_ls_abs_structure_details
;
 Flack x determined using 2102 quotients [(I+)-(I-)]/[(I+)+(I-)]
 (Parsons, Flack and Wagner, Acta Cryst. B69 (2013) 249-259).
;
_refine_ls_abs_structure_Flack -0.8(3)
_refine_ls_extinction_method none
_refine_ls_goodness_of_fit_ref 1.050
_refine_ls_hydrogen_treatment constr
_refine_ls_matrix_type full
_refine_ls_number_parameters 271
_refine_ls_number_reflns 5160
_refine_ls_number_restraints 1
_refine_ls_restrained_S_all 1.050
_refine_ls_R_factor_all 0.0358
_refine_ls_R_factor_gt 0.0318
_refine_ls_shift/su_max 0.000
_refine_ls_shift/su_mean 0.000
_refine_ls_structure_factor_coef Fsqd
_refine_ls_weighting_details 'w=1/[\s^2^(Fo^2^)+(0.0431P)^2^+0.1093P] where P=(Fo^2^+2Fc^2^)/3'
_refine_ls_weighting_scheme calc
_refine_ls_wR_factor_gt 0.0773
_refine_ls_wR_factor_ref 0.0809
_reflns_Friedel_coverage 0.935
_reflns_Friedel_fraction_full 1.000
_reflns_Friedel_fraction_max 1.000
_reflns_number_gt 4747
_reflns_number_total 5160
_reflns_threshold_expression 'I > 2\s(I)'
_cod_data_source_file ja6b06573_si_003.cif
_cod_data_source_block 15mjd1h
_cod_original_sg_symbol_H-M 'P 21'
_cod_database_code 4130766
_shelx_shelxl_version_number 2014/7
_shelx_space_group_comment
;
The symmetry employed for this shelxl refinement is uniquely defined
by the following loop, which should always be used as a source of
symmetry information in preference to the above space-group names.
They are only intended as comments.
;
_shelx_estimated_absorpt_t_min 0.951
_shelx_estimated_absorpt_t_max 0.986

loop_
_space_group_symop_operation_xyz
'x, y, z'
'-x, y+1/2, -z'

loop_
_atom_site_label
_atom_site_type_symbol
_atom_site_fract_x
_atom_site_fract_y
_atom_site_fract_z
_atom_site_U_iso_or_equiv
_atom_site_adp_type
_atom_site_occupancy
_atom_site_site_symmetry_order
_atom_site_calc_flag
_atom_site_refinement_flags_posn
_atom_site_refinement_flags_adp
O1 O 0.0989(2) 0.58865(8) 0.25701(13) 0.0178(3) Uani 1 1 d . .
O2 O -0.0829(3) 0.54983(9) 0.04605(15) 0.0299(4) Uani 1 1 d . .
O3 O 0.2416(2) 0.71415(7) 0.31195(14) 0.0178(3) Uani 1 1 d . .
C1 C 0.0772(3) 0.57961(11) 0.1181(2) 0.0211(4) Uani 1 1 d . .
C2 C 0.2769(3) 0.61039(12) 0.0786(2) 0.0240(4) Uani 1 1 d . .
H2A H 0.2470 0.6614 0.0290 0.029 Uiso 1 1 calc R U
H2B H 0.3302 0.5722 0.0189 0.029 Uiso 1 1 calc R U
C3 C 0.4410(3) 0.62061(12) 0.2177(2) 0.0205(4) Uani 1 1 d . .
H3A H 0.5319 0.5728 0.2425 0.025 Uiso 1 1 calc R U
H3B H 0.5363 0.6667 0.2161 0.025 Uiso 1 1 calc R U
C4 C 0.2962(3) 0.63360(11) 0.31818(19) 0.0159(4) Uani 1 1 d . .
C5 C 0.3805(3) 0.60345(11) 0.46594(19) 0.0139(4) Uani 1 1 d . .
H5 H 0.3914 0.5447 0.4617 0.017 Uiso 1 1 calc R U
C6 C 0.2208(3) 0.62347(11) 0.55568(18) 0.0147(3) Uani 1 1 d . .
H6 H 0.0870 0.5908 0.5228 0.018 Uiso 1 1 calc R U
C7 C 0.1556(3) 0.71112(11) 0.5392(2) 0.0175(4) Uani 1 1 d . .
H7A H 0.0369 0.7211 0.5862 0.021 Uiso 1 1 calc R U
H7B H 0.2813 0.7442 0.5848 0.021 Uiso 1 1 calc R U
C8 C 0.0812(3) 0.73438(11) 0.3880(2) 0.0198(4) Uani 1 1 d . .
H8A H -0.0569 0.7071 0.3459 0.024 Uiso 1 1 calc R U
H8B H 0.0541 0.7920 0.3813 0.024 Uiso 1 1 calc R U
C9 C 0.3181(3) 0.60383(11) 0.70574(19) 0.0171(4) Uani 1 1 d . .
H9 H 0.2230 0.5993 0.7662 0.021 Uiso 1 1 calc R U
C10 C 0.5286(3) 0.59241(11) 0.7586(2) 0.0187(4) Uani 1 1 d . .
H10 H 0.5755 0.5800 0.8545 0.022 Uiso 1 1 calc R U
C11 C 0.6969(3) 0.59802(13) 0.6751(2) 0.0192(4) Uani 1 1 d . .
H11A H 0.7513 0.5444 0.6624 0.023 Uiso 1 1 calc R U
H11B H 0.8210 0.6298 0.7271 0.023 Uiso 1 1 calc R U
C12 C 0.6074(3) 0.63566(12) 0.5327(2) 0.0178(4) Uani 1 1 d . .
H12A H 0.7065 0.6243 0.4718 0.021 Uiso 1 1 calc R U
H12B H 0.5998 0.6936 0.5431 0.021 Uiso 1 1 calc R U
O4 O 0.2523(2) 0.40923(8) -0.14174(14) 0.0186(3) Uani 1 1 d . .
O5 O 0.0751(2) 0.43712(9) -0.35962(15) 0.0271(3) Uani 1 1 d . .
O6 O 0.3956(2) 0.28440(8) -0.07832(14) 0.0181(3) Uani 1 1 d . .
C13 C 0.2372(3) 0.41351(11) -0.2805(2) 0.0210(4) Uani 1 1 d . .
C14 C 0.4456(3) 0.38496(13) -0.3122(2) 0.0232(4) Uani 1 1 d . .
H14A H 0.5002 0.4236 -0.3706 0.028 Uiso 1 1 calc R U
H14B H 0.4240 0.3334 -0.3606 0.028 Uiso 1 1 calc R U
C15 C 0.6019(3) 0.37723(12) -0.1701(2) 0.0196(4) Uani 1 1 d . .
H15A H 0.6907 0.4255 -0.1456 0.023 Uiso 1 1 calc R U
H15B H 0.6995 0.3313 -0.1667 0.023 Uiso 1 1 calc R U
C16 C 0.4492(3) 0.36558(11) -0.07442(19) 0.0154(4) Uani 1 1 d . .
C17 C 0.5254(3) 0.39686(11) 0.07327(19) 0.0142(4) Uani 1 1 d . .
H17 H 0.5374 0.4556 0.0679 0.017 Uiso 1 1 calc R U
C18 C 0.3585(3) 0.37810(11) 0.15853(19) 0.0146(4) Uani 1 1 d . .
H18 H 0.2255 0.4105 0.1214 0.017 Uiso 1 1 calc R U
C19 C 0.2943(3) 0.29007(11) 0.14405(19) 0.0172(4) Uani 1 1 d . .
H19A H 0.4184 0.2575 0.1936 0.021 Uiso 1 1 calc R U
H19B H 0.1715 0.2807 0.1877 0.021 Uiso 1 1 calc R U
C20 C 0.2292(3) 0.26523(11) -0.0070(2) 0.0191(4) Uani 1 1 d . .
H20A H 0.2023 0.2076 -0.0126 0.023 Uiso 1 1 calc R U
H20B H 0.0924 0.2922 -0.0533 0.023 Uiso 1 1 calc R U
C21 C 0.4477(3) 0.39953(11) 0.30893(19) 0.0180(4) Uani 1 1 d . .
H21 H 0.3485 0.4049 0.3665 0.022 Uiso 1 1 calc R U
C22 C 0.6573(3) 0.41127(11) 0.3653(2) 0.0187(4) Uani 1 1 d . .
H22 H 0.6995 0.4252 0.4607 0.022 Uiso 1 1 calc R U
C23 C 0.8315(3) 0.40383(12) 0.28690(19) 0.0185(4) Uani 1 1 d . .
H23A H 0.9531 0.3723 0.3426 0.022 Uiso 1 1 calc R U
H23B H 0.8880 0.4570 0.2737 0.022 Uiso 1 1 calc R U
C24 C 0.7498(3) 0.36463(11) 0.14506(19) 0.0164(4) Uani 1 1 d . .
H24A H 0.7409 0.3068 0.1570 0.020 Uiso 1 1 calc R U
H24B H 0.8531 0.3751 0.0866 0.020 Uiso 1 1 calc R U

loop_
_atom_site_aniso_label
_atom_site_aniso_U_11
_atom_site_aniso_U_22
_atom_site_aniso_U_33
_atom_site_aniso_U_23
_atom_site_aniso_U_13
_atom_site_aniso_U_12
O1 0.0206(6) 0.0169(6) 0.0139(6) 0.0000(5) 0.0005(5) -0.0020(5)
O2 0.0346(9) 0.0267(8) 0.0212(7) -0.0027(6) -0.0074(6) 0.0006(7)
O3 0.0205(6) 0.0122(6) 0.0213(7) 0.0020(5) 0.0062(5) 0.0018(5)
C1 0.0300(10) 0.0145(8) 0.0156(9) 0.0021(7) -0.0010(8) 0.0056(8)
C2 0.0327(11) 0.0237(10) 0.0158(9) 0.0039(8) 0.0061(8) 0.0067(8)
C3 0.0219(9) 0.0224(10) 0.0182(9) 0.0032(8) 0.0064(8) 0.0026(7)
C4 0.0163(8) 0.0136(8) 0.0173(9) 0.0012(7) 0.0028(7) -0.0006(7)
C5 0.0148(8) 0.0126(8) 0.0139(8) 0.0005(7) 0.0028(7) 0.0006(7)
C6 0.0130(8) 0.0154(8) 0.0154(8) -0.0010(7) 0.0026(6) -0.0009(7)
C7 0.0165(8) 0.0160(9) 0.0193(9) -0.0028(7) 0.0031(7) 0.0019(7)
C8 0.0191(9) 0.0174(9) 0.0223(10) 0.0008(7) 0.0039(8) 0.0049(7)
C9 0.0203(9) 0.0160(8) 0.0154(9) -0.0002(7) 0.0049(7) -0.0011(7)
C10 0.0213(9) 0.0170(9) 0.0159(9) -0.0001(7) 0.0005(7) -0.0004(8)
C11 0.0154(8) 0.0221(10) 0.0188(9) 0.0001(8) 0.0012(7) 0.0012(8)
C12 0.0143(9) 0.0193(9) 0.0194(10) 0.0009(8) 0.0030(7) -0.0005(7)
O4 0.0182(7) 0.0188(6) 0.0163(7) 0.0020(5) -0.0009(5) 0.0030(5)
O5 0.0298(8) 0.0212(7) 0.0228(8) 0.0025(6) -0.0085(6) -0.0046(6)
O6 0.0217(7) 0.0134(6) 0.0189(7) -0.0015(5) 0.0045(5) -0.0005(5)
C13 0.0279(10) 0.0142(8) 0.0169(9) -0.0002(7) -0.0024(7) -0.0049(7)
C14 0.0310(11) 0.0229(10) 0.0153(9) 0.0005(7) 0.0050(8) -0.0002(8)
C15 0.0214(9) 0.0217(9) 0.0162(9) -0.0007(7) 0.0055(7) 0.0002(7)
C16 0.0160(8) 0.0125(9) 0.0163(9) 0.0010(7) 0.0012(7) 0.0011(7)
C17 0.0137(8) 0.0129(9) 0.0154(9) 0.0001(7) 0.0023(7) 0.0002(7)
C18 0.0129(8) 0.0144(8) 0.0161(9) -0.0005(7) 0.0029(7) 0.0009(7)
C19 0.0151(8) 0.0162(9) 0.0198(9) 0.0021(7) 0.0032(7) -0.0011(7)
C20 0.0182(9) 0.0168(9) 0.0214(10) -0.0012(7) 0.0027(7) -0.0027(7)
C21 0.0188(9) 0.0190(9) 0.0174(9) -0.0009(7) 0.0066(7) 0.0009(7)
C22 0.0219(9) 0.0188(9) 0.0146(9) -0.0019(7) 0.0025(7) -0.0006(7)
C23 0.0156(8) 0.0211(9) 0.0170(9) -0.0005(7) 0.0007(7) -0.0019(7)
C24 0.0130(8) 0.0188(9) 0.0167(9) 0.0002(7) 0.0023(7) 0.0013(7)

loop_
_atom_type_symbol
_atom_type_description
_atom_type_scat_dispersion_real
_atom_type_scat_dispersion_imag
_atom_type_scat_source
C C 0.0033 0.0016 'International Tables Vol C Tables 4.2.6.8 and 6.1.1.4'
H H 0.0000 0.0000 'International Tables Vol C Tables 4.2.6.8 and 6.1.1.4'
O O 0.0106 0.0060 'International Tables Vol C Tables 4.2.6.8 and 6.1.1.4'

loop_
_geom_angle_atom_site_label_1
_geom_angle_atom_site_label_2
_geom_angle_atom_site_label_3
_geom_angle
C1 O1 C4 110.31(14)
C4 O3 C8 113.83(14)
O2 C1 O1 120.99(19)
O2 C1 C2 129.29(19)
O1 C1 C2 109.71(16)
C1 C2 C3 103.76(15)
C1 C2 H2A 111.0
C3 C2 H2A 111.0
C1 C2 H2B 111.0
C3 C2 H2B 111.0
H2A C2 H2B 109.0
C4 C3 C2 102.74(15)
C4 C3 H3A 111.2
C2 C3 H3A 111.2
C4 C3 H3B 111.2
C2 C3 H3B 111.2
H3A C3 H3B 109.1
O3 C4 O1 108.02(14)
O3 C4 C5 113.19(15)
O1 C4 C5 107.00(14)
O3 C4 C3 106.98(15)
O1 C4 C3 104.03(14)
C5 C4 C3 116.95(15)
C4 C5 C12 111.93(15)
C4 C5 C6 110.79(14)
C12 C5 C6 110.57(15)
C4 C5 H5 107.8
C12 C5 H5 107.8
C6 C5 H5 107.8
C9 C6 C5 110.67(15)
C9 C6 C7 110.72(15)
C5 C6 C7 110.40(15)
C9 C6 H6 108.3
C5 C6 H6 108.3
C7 C6 H6 108.3
C8 C7 C6 111.60(15)
C8 C7 H7A 109.3
C6 C7 H7A 109.3
C8 C7 H7B 109.3
C6 C7 H7B 109.3
H7A C7 H7B 108.0
O3 C8 C7 111.42(15)
O3 C8 H8A 109.3
C7 C8 H8A 109.3
O3 C8 H8B 109.3
C7 C8 H8B 109.3
H8A C8 H8B 108.0
C10 C9 C6 123.94(17)
C10 C9 H9 118.0
C6 C9 H9 118.0
C9 C10 C11 123.59(17)
C9 C10 H10 118.2
C11 C10 H10 118.2
C10 C11 C12 112.35(16)
C10 C11 H11A 109.1
C12 C11 H11A 109.1
C10 C11 H11B 109.1
C12 C11 H11B 109.1
H11A C11 H11B 107.9
C11 C12 C5 110.66(16)
C11 C12 H12A 109.5
C5 C12 H12A 109.5
C11 C12 H12B 109.5
C5 C12 H12B 109.5
H12A C12 H12B 108.1
C13 O4 C16 109.49(15)
C16 O6 C20 113.90(14)
O5 C13 O4 121.4(2)
O5 C13 C14 128.65(19)
O4 C13 C14 109.97(16)
C13 C14 C15 104.08(15)
C13 C14 H14A 110.9
C15 C14 H14A 110.9
C13 C14 H14B 110.9
C15 C14 H14B 110.9
H14A C14 H14B 109.0
C14 C15 C16 102.59(15)
C14 C15 H15A 111.2
C16 C15 H15A 111.2
C14 C15 H15B 111.2
C16 C15 H15B 111.2
H15A C15 H15B 109.2
O6 C16 O4 107.72(14)
O6 C16 C15 107.07(15)
O4 C16 C15 104.48(15)
O6 C16 C17 112.52(15)
O4 C16 C17 107.56(14)
C15 C16 C17 116.88(15)
C16 C17 C24 111.63(15)
C16 C17 C18 110.83(14)
C24 C17 C18 110.84(15)
C16 C17 H17 107.8
C24 C17 H17 107.8
C18 C17 H17 107.8
C21 C18 C17 110.51(15)
C21 C18 C19 110.65(15)
C17 C18 C19 110.46(15)
C21 C18 H18 108.4
C17 C18 H18 108.4
C19 C18 H18 108.4
C20 C19 C18 111.31(15)
C20 C19 H19A 109.4
C18 C19 H19A 109.4
C20 C19 H19B 109.4
C18 C19 H19B 109.4
H19A C19 H19B 108.0
O6 C20 C19 111.41(15)
O6 C20 H20A 109.3
C19 C20 H20A 109.3
O6 C20 H20B 109.3
C19 C20 H20B 109.3
H20A C20 H20B 108.0
C22 C21 C18 123.55(17)
C22 C21 H21 118.2
C18 C21 H21 118.2
C21 C22 C23 123.80(17)
C21 C22 H22 118.1
C23 C22 H22 118.1
C22 C23 C24 112.57(15)
C22 C23 H23A 109.1
C24 C23 H23A 109.1
C22 C23 H23B 109.1
C24 C23 H23B 109.1
H23A C23 H23B 107.8
C23 C24 C17 110.21(15)
C23 C24 H24A 109.6
C17 C24 H24A 109.6
C23 C24 H24B 109.6
C17 C24 H24B 109.6
H24A C24 H24B 108.1

loop_
_geom_bond_atom_site_label_1
_geom_bond_atom_site_label_2
_geom_bond_distance
O1 C1 1.361(2)
O1 C4 1.466(2)
O2 C1 1.203(2)
O3 C4 1.405(2)
O3 C8 1.446(2)
C1 C2 1.506(3)
C2 C3 1.526(3)
C2 H2A 0.9900
C2 H2B 0.9900
C3 C4 1.525(3)
C3 H3A 0.9900
C3 H3B 0.9900
C4 C5 1.523(3)
C5 C12 1.533(2)
C5 C6 1.539(2)
C5 H5 1.0000
C6 C9 1.506(2)
C6 C7 1.540(3)
C6 H6 1.0000
C7 C8 1.513(3)
C7 H7A 0.9900
C7 H7B 0.9900
C8 H8A 0.9900
C8 H8B 0.9900
C9 C10 1.326(3)
C9 H9 0.9500
C10 C11 1.503(3)
C10 H10 0.9500
C11 C12 1.530(3)
C11 H11A 0.9900
C11 H11B 0.9900
C12 H12A 0.9900
C12 H12B 0.9900
O4 C13 1.359(2)
O4 C16 1.467(2)
O5 C13 1.203(2)
O6 C16 1.415(2)
O6 C20 1.442(2)
C13 C14 1.510(3)
C14 C15 1.522(3)
C14 H14A 0.9900
C14 H14B 0.9900
C15 C16 1.523(3)
C15 H15A 0.9900
C15 H15B 0.9900
C16 C17 1.524(3)
C17 C24 1.531(2)
C17 C18 1.538(3)
C17 H17 1.0000
C18 C21 1.508(3)
C18 C19 1.544(3)
C18 H18 1.0000
C19 C20 1.516(3)
C19 H19A 0.9900
C19 H19B 0.9900
C20 H20A 0.9900
C20 H20B 0.9900
C21 C22 1.328(3)
C21 H21 0.9500
C22 C23 1.501(3)
C22 H22 0.9500
C23 C24 1.530(3)
C23 H23A 0.9900
C23 H23B 0.9900
C24 H24A 0.9900
C24 H24B 0.9900
